data_7226718
loop_
_publ_author_name
'Wang, Chun-Jie'
'Yao, shuang'
'Chen, Yi-Zhen'
'Zhang, Zhi-Ming'
'Wang, Enbo'

_publ_section_title
;
 Assembly of polyoxometalates and Ni-bpy cationic units into the molecular
 core--shell structures as the bifunctional electrocatalysts
;
_journal_name_full 'RSC Adv.'
_journal_paper_doi 10.1039/C6RA19257B
_journal_year 2016
_chemical_formula_moiety 'C20 H16 B N4 Ni O41 W12, 1.5(C30 H24 N6 Ni)'
_chemical_formula_sum 'C65 H52 B N13 Ni2.5 O41 W12'
_chemical_formula_weight 4034.98
_chemical_name_systematic
;
 ?
;
_space_group_crystal_system monoclinic
_space_group_IT_number 15
_space_group_name_Hall '-C 2yc'
_space_group_name_H-M_alt 'C 1 2/c 1'
_symmetry_space_group_name_Hall '-C 2yc'
_symmetry_space_group_name_H-M 'C 1 2/c 1'
_atom_sites_solution_hydrogens geom
_audit_creation_date 2016-09-30
_audit_creation_method
;
Olex2 1.2-dev
(compiled 2016.09.27 svn.r3342 for OlexSys, GUI svn.r3563)
;
_audit_update_record
;
2016-10-04 deposited with the CCDC.
2016-10-05 downloaded from the CCDC.
;
_cell_angle_alpha 90
_cell_angle_beta 90.006(2)
_cell_angle_gamma 90
_cell_formula_units_Z 8
_cell_length_a 46.643(3)
_cell_length_b 14.3057(8)
_cell_length_c 25.9696(14)
_cell_measurement_reflns_used 14553
_cell_measurement_temperature 296(2)
_cell_measurement_theta_max 28.317
_cell_measurement_theta_min 1.68
_cell_volume 17328.5(17)
_computing_cell_refinement auto
_computing_data_collection auto
_computing_data_reduction auto
_computing_molecular_graphics 'Olex2 (Dolomanov et al., 2009)'
_computing_publication_material 'Olex2 (Dolomanov et al., 2009)'
_computing_structure_refinement 'ShelXL (Sheldrick, 2015)'
_diffrn_ambient_temperature 296.15
_diffrn_measured_fraction_theta_full 0.999
_diffrn_measured_fraction_theta_max 0.999
_diffrn_measurement_device_type 'Bruker APEX CCD area-detector'
_diffrn_measurement_method '\f and \w scan'
_diffrn_radiation_type MoK\a
_diffrn_radiation_wavelength 0.71073
_diffrn_reflns_av_R_equivalents 0.0823
_diffrn_reflns_av_unetI/netI 0.0928
_diffrn_reflns_Laue_measured_fraction_full 0.999
_diffrn_reflns_Laue_measured_fraction_max 0.999
_diffrn_reflns_limit_h_max 46
_diffrn_reflns_limit_h_min -62
_diffrn_reflns_limit_k_max 19
_diffrn_reflns_limit_k_min -19
_diffrn_reflns_limit_l_max 34
_diffrn_reflns_limit_l_min -31
_diffrn_reflns_number 65021
_diffrn_reflns_point_group_measured_fraction_full 0.999
_diffrn_reflns_point_group_measured_fraction_max 0.999
_diffrn_reflns_theta_full 25.000
_diffrn_reflns_theta_max 25.000
_diffrn_reflns_theta_min 1.683
_exptl_absorpt_coefficient_mu 16.482
_exptl_absorpt_correction_T_max 0.392
_exptl_absorpt_correction_T_min 0.1293
_exptl_absorpt_correction_type multi-scan
_exptl_absorpt_process_details 'ABSCOR by T.Higashi 8 March, 1995'
_exptl_crystal_colour pink
_exptl_crystal_colour_primary pink
_exptl_crystal_density_diffrn 3.093
_exptl_crystal_density_method 'not measured'
_exptl_crystal_description block
_exptl_crystal_F_000 14592
_exptl_crystal_size_max 0.21
_exptl_crystal_size_mid 0.12
_exptl_crystal_size_min 0.07
_refine_diff_density_max 2.414
_refine_diff_density_min -3.116
_refine_diff_density_rms 0.349
_refine_ls_extinction_method none
_refine_ls_goodness_of_fit_ref 1.029
_refine_ls_hydrogen_treatment constr
_refine_ls_matrix_type full
_refine_ls_number_parameters 1188
_refine_ls_number_reflns 15238
_refine_ls_number_restraints 1002
_refine_ls_restrained_S_all 1.017
_refine_ls_R_factor_all 0.0671
_refine_ls_R_factor_gt 0.0442
_refine_ls_shift/su_max 0.003
_refine_ls_shift/su_mean 0.000
_refine_ls_structure_factor_coef Fsqd
_refine_ls_weighting_details 'w=1/[\s^2^(Fo^2^)+(0.0533P)^2^] where P=(Fo^2^+2Fc^2^)/3'
_refine_ls_weighting_scheme calc
_refine_ls_wR_factor_gt 0.1008
_refine_ls_wR_factor_ref 0.1108
_reflns_Friedel_coverage 0.000
_reflns_number_gt 11421
_reflns_number_total 15238
_reflns_threshold_expression 'I > 2\s(I)'
_cod_data_source_file c6ra19257b2.cif
_cod_data_source_block 2
_cod_original_cell_volume 17328.3(17)
_cod_original_formula_sum 'C65 H52 B N13 Ni2.50 O41 W12'
_cod_database_code 7226718
_shelx_space_group_comment
;
The symmetry employed for this shelxl refinement is uniquely defined
by the following loop, which should always be used as a source of
symmetry information in preference to the above space-group names.
They are only intended as comments.
;
_shelx_estimated_absorpt_t_max 0.392
_shelx_estimated_absorpt_t_min 0.129
_olex2_refinement_description
;
1. Fixed Uiso
 At 1.2 times of:
  All C(H) groups
2. Uiso/Uaniso restraints and constraints
Uanis(N13) \\sim Ueq, Uanis(C52) \\sim Ueq, Uanis(C58) \\sim Ueq, Uanis(C65)
\\sim Ueq, Uanis(C62) \\sim Ueq, Uanis(C60) \\sim Ueq: with sigma of 0.001 and
sigma for terminal atoms of 0.002
Uanis(N9) \\sim Ueq, Uanis(C32) \\sim Ueq, Uanis(C57) \\sim Ueq, Uanis(C63)
\\sim Ueq, Uanis(C64) \\sim Ueq, Uanis(C39) \\sim Ueq: with sigma of 0.0001 and
sigma for terminal atoms of 0.0002
Uanis(Ni3) \\sim Ueq, Uanis(O38) \\sim Ueq, Uanis(C6) \\sim Ueq, Uanis(C11)
\\sim Ueq, Uanis(C16) \\sim Ueq, Uanis(C30) \\sim Ueq, Uanis(C32) \\sim Ueq,
Uanis(C35) \\sim Ueq, Uanis(C37) \\sim Ueq, Uanis(C38) \\sim Ueq, Uanis(C39)
\\sim Ueq, Uanis(C44) \\sim Ueq, Uanis(C45) \\sim Ueq, Uanis(C48) \\sim Ueq,
Uanis(C53) \\sim Ueq, Uanis(C54) \\sim Ueq, Uanis(C56) \\sim Ueq, Uanis(C57)
\\sim Ueq, Uanis(C59) \\sim Ueq, Uanis(C61) \\sim Ueq, Uanis(C63) \\sim Ueq,
Uanis(C64) \\sim Ueq, Uanis(N7) \\sim Ueq, Uanis(N8) \\sim Ueq, Uanis(N9) \\sim
Ueq, Uanis(N12) \\sim Ueq: with sigma of 0.1 and sigma for terminal atoms of 0.2
3. Rigid body (RIGU) restrains
 Ni3, O38, C6, C11, C16, C30, C32, C35, C37, C38, C39, C44, C45, C48, C53, C54,
  C56, C57, C59, C61, C63, C64, N7, N8, N9, N12, O17
 with sigma for 1-2 distances of 0.001 and sigma for 1-3 distances of 0.001
 Ni1, N2, N3, N4, N5, N6, N10, C2, C13, C3, C36, C5, C21, C8, C15, C12, C31,
 C19, C27, C4, C25, C42, C28, C18, C34, C14, C23, C41, C51, C9, C50, C10, C46,
 C20, C17, C33, C40
 with sigma for 1-2 distances of 0.001 and sigma for 1-3 distances of 0.001
 Ni2, N1, N11, N13, C1, C7, C22, C24, C52, C60, C43, C26, C29, C49, C58, C62,
 C47, C55, C65
 with sigma for 1-2 distances of 0.001 and sigma for 1-3 distances of 0.001
 O32, B1, O39, O1, O9
 with sigma for 1-2 distances of 0.001 and sigma for 1-3 distances of 0.001
4.a Aromatic/amide H refined with riding coordinates:
 C2(H2), C4(H4), C6(H6), C7(H7), C8(H8), C9(H9), C10(H10), C11(H11), C14(H14),
 C17(H17), C18(H18), C20(H20), C21(H21), C22(H22), C23(H23), C25(H25), C26(H26),
  C27(H27), C28(H28), C29(H29), C30(H30), C31(H31), C33(H33), C34(H34),
 C36(H36), C38(H38), C40(H40), C41(H41), C42(H42), C43(H43), C44(H44), C45(H45),
  C46(H46), C47(H47), C48(H48), C49(H49), C50(H50), C51(H51), C53(H53),
 C54(H54), C55(H55), C56(H56), C59(H59), C61(H61), C32(H32), C57(H57), C63(H63),
  C64(H64), C58(H58), C65(H65), C62(H62), C60(H60)
4.b Fitted hexagon refined as free rotating group:
 N9(C32,C57,C63,C64,C39), N13(C52,C58,C65,C62,C60)
;
_shelx_shelxl_version_number 2014/7
_olex2_submission_special_instructions 'No special instructions were received'

loop_
_space_group_symop_operation_xyz
'x, y, z'
'-x, y, -z+1/2'
'x+1/2, y+1/2, z'
'-x+1/2, y+1/2, -z+1/2'
'-x, -y, -z'
'x, -y, z-1/2'
'-x+1/2, -y+1/2, -z'
'x+1/2, -y+1/2, z-1/2'

loop_
_atom_site_label
_atom_site_type_symbol
_atom_site_fract_x
_atom_site_fract_y
_atom_site_fract_z
_atom_site_U_iso_or_equiv
_atom_site_adp_type
_atom_site_occupancy
_atom_site_site_symmetry_order
_atom_site_calc_flag
_atom_site_refinement_flags_posn
_atom_site_refinement_flags_adp
_atom_site_refinement_flags_occupancy
W1 W 0.08716(2) -0.41783(4) 0.14209(2) 0.01675(13) Uani 1 1 d . . .
W2 W 0.14626(2) -0.29749(4) 0.16867(2) 0.01833(13) Uani 1 1 d . . .
W3 W 0.11415(2) -0.08111(4) 0.12157(2) 0.01834(13) Uani 1 1 d . . .
W4 W 0.14914(2) -0.48501(4) 0.09310(2) 0.01740(13) Uani 1 1 d . . .
W5 W 0.05453(2) -0.20072(4) 0.09808(2) 0.02009(13) Uani 1 1 d . . .
W6 W 0.18261(2) -0.16388(4) 0.06838(2) 0.01889(13) Uani 1 1 d . . .
W7 W 0.11837(2) -0.47752(4) -0.03631(2) 0.02002(13) Uani 1 1 d . . .
W8 W 0.08512(2) -0.07674(4) 0.00625(2) 0.01965(13) Uani 1 1 d . . .
W9 W 0.15360(2) -0.15156(4) -0.04711(2) 0.02163(14) Uani 1 1 d . . .
W10 W 0.05692(2) -0.40285(4) 0.01247(2) 0.02187(14) Uani 1 1 d . . .
W11 W 0.18413(2) -0.34908(4) -0.00802(2) 0.01957(13) Uani 1 1 d . . .
W12 W 0.08870(2) -0.28212(4) -0.07841(2) 0.02085(14) Uani 1 1 d . . .
B1 B 0.1182(3) -0.2825(10) 0.0451(5) 0.0127(13) Uani 1 1 d . U .
Ni1 Ni 0.25748(4) -0.20114(12) 0.29407(7) 0.0224(4) Uani 1 1 d . U .
Ni2 Ni 0.0000 -0.68091(18) 0.2500 0.0295(6) Uani 1 2 d S TU P
Ni3 Ni 0.07184(4) 0.13962(12) -0.07177(7) 0.0226(4) Uani 1 1 d . U .
O1 O 0.14700(17) -0.2494(6) 0.0235(3) 0.0135(14) Uani 1 1 d . U .
O2 O 0.0207(2) -0.1852(7) 0.1229(4) 0.032(2) Uani 1 1 d . . .
O3 O 0.2106(2) -0.1034(7) 0.0937(4) 0.033(3) Uani 1 1 d . . .
O4 O 0.12326(19) -0.0799(6) -0.0199(3) 0.020(2) Uani 1 1 d . . .
O5 O 0.07005(18) -0.4439(6) 0.0778(3) 0.019(2) Uani 1 1 d . . .
O6 O 0.12938(18) -0.5126(6) 0.0306(3) 0.017(2) Uani 1 1 d . . .
O7 O 0.07887(19) -0.5006(6) -0.0195(3) 0.024(2) Uani 1 1 d . . .
O8 O 0.11441(17) -0.5132(6) 0.1294(3) 0.018(2) Uani 1 1 d . . .
O9 O 0.10020(17) -0.1955(6) 0.0601(3) 0.0145(15) Uani 1 1 d . U .
O10 O 0.05194(17) -0.1022(6) 0.0453(3) 0.020(2) Uani 1 1 d . . .
O11 O 0.05509(19) -0.3416(6) -0.0531(3) 0.022(2) Uani 1 1 d . . .
O12 O 0.16241(19) -0.4182(6) 0.1517(3) 0.019(2) Uani 1 1 d . . .
O13 O 0.11274(18) -0.3645(6) 0.1916(3) 0.018(2) Uani 1 1 d . . .
O14 O 0.15414(18) -0.4156(6) -0.0408(3) 0.022(2) Uani 1 1 d . . .
O15 O 0.06810(18) -0.2979(6) 0.1387(3) 0.022(2) Uani 1 1 d . . .
O16 O 0.15104(19) -0.0896(5) 0.0919(3) 0.019(2) Uani 1 1 d . . .
O17 O 0.0724(2) 0.0190(6) -0.0271(4) 0.0286(15) Uani 1 1 d . U .
O18 O 0.12580(19) -0.5782(7) -0.0695(3) 0.025(2) Uani 1 1 d . . .
O19 O 0.04679(19) -0.2893(6) 0.0457(3) 0.024(2) Uani 1 1 d . . .
O20 O 0.20293(18) -0.2603(6) 0.0357(3) 0.022(2) Uani 1 1 d . . .
O21 O 0.07714(19) -0.1721(6) -0.0416(3) 0.023(2) Uani 1 1 d . . .
O22 O 0.1624(2) -0.2833(7) 0.2265(3) 0.029(2) Uani 1 1 d . . .
O23 O 0.18070(19) -0.2519(6) -0.0584(3) 0.024(2) Uani 1 1 d . . .
O24 O 0.1625(2) -0.0832(7) -0.0978(4) 0.035(3) Uani 1 1 d . . .
O25 O 0.12517(19) -0.1856(6) 0.1632(3) 0.022(2) Uani 1 1 d . . .
O26 O 0.1050(2) -0.4013(6) -0.0932(3) 0.023(2) Uani 1 1 d . . .
O27 O 0.0247(2) -0.4556(8) 0.0102(4) 0.041(3) Uani 1 1 d . . .
O28 O 0.1196(2) 0.0104(7) 0.1636(3) 0.030(2) Uani 1 1 d . . .
O29 O 0.17683(19) -0.4229(6) 0.0513(3) 0.023(2) Uani 1 1 d . . .
O30 O 0.17404(17) -0.2431(6) 0.1244(3) 0.019(2) Uani 1 1 d . . .
O31 O 0.12522(18) -0.2266(6) -0.0796(3) 0.020(2) Uani 1 1 d . . .
O32 O 0.12350(17) -0.3431(6) 0.0917(3) 0.0134(15) Uani 1 1 d . U .
O33 O 0.07495(19) -0.1110(6) 0.1388(3) 0.023(2) Uani 1 1 d . . .
O34 O 0.0648(2) -0.4770(7) 0.1834(4) 0.032(2) Uani 1 1 d . . .
O35 O 0.21326(19) -0.4052(7) -0.0319(4) 0.030(2) Uani 1 1 d . . .
O36 O 0.1661(2) -0.5900(6) 0.1035(4) 0.026(2) Uani 1 1 d . . .
O37 O 0.17954(19) -0.1017(6) 0.0041(3) 0.023(2) Uani 1 1 d . . .
O38 O 0.0281(2) 0.1033(7) -0.0837(4) 0.0325(15) Uani 1 1 d . U .
O39 O 0.10243(17) -0.3367(6) 0.0037(3) 0.0145(15) Uani 1 1 d . U .
O40 O 0.1001(2) -0.0105(6) 0.0650(3) 0.022(2) Uani 1 1 d . . .
O41 O 0.0769(2) -0.2550(7) -0.1387(4) 0.034(3) Uani 1 1 d . . .
C1 C 0.0008(3) -0.4832(10) 0.2794(6) 0.029(2) Uani 1 1 d . U .
C2 C 0.2712(3) -0.1189(10) 0.4014(5) 0.028(3) Uani 1 1 d . U .
H2 H 0.2873 -0.1571 0.4012 0.033 Uiso 1 1 calc R . .
C3 C 0.2166(3) -0.0486(10) 0.3101(5) 0.025(2) Uani 1 1 d . U .
C4 C 0.2648(3) -0.0703(11) 0.4459(6) 0.038(3) Uani 1 1 d . U .
H4 H 0.2769 -0.0744 0.4744 0.045 Uiso 1 1 calc R . .
C5 C 0.2937(3) -0.1605(10) 0.2053(5) 0.023(2) Uani 1 1 d . U .
C6 C 0.0702(3) 0.3404(10) -0.1133(6) 0.029(3) Uani 1 1 d . U .
H6 H 0.0656 0.3584 -0.0799 0.035 Uiso 1 1 calc R . .
C7 C 0.0061(3) -0.5717(12) 0.3515(6) 0.038(3) Uani 1 1 d . U .
H7 H 0.0094 -0.6291 0.3672 0.046 Uiso 1 1 calc R . .
C8 C 0.2351(3) -0.3322(10) 0.2092(6) 0.031(3) Uani 1 1 d . U .
H8 H 0.2239 -0.3600 0.2346 0.037 Uiso 1 1 calc R . .
C9 C 0.2905(3) -0.3978(11) 0.4011(6) 0.038(3) Uani 1 1 d . U .
H9 H 0.2821 -0.4356 0.4260 0.045 Uiso 1 1 calc R . .
C10 C 0.2408(3) -0.0164(11) 0.4475(6) 0.034(3) Uani 1 1 d . U .
H10 H 0.2357 0.0155 0.4773 0.041 Uiso 1 1 calc R . .
C11 C 0.0744(3) 0.4080(11) -0.1492(6) 0.036(3) Uani 1 1 d . U .
H11 H 0.0739 0.4707 -0.1399 0.043 Uiso 1 1 calc R . .
C12 C 0.2427(3) -0.3524(10) 0.3653(5) 0.028(2) Uani 1 1 d . U .
C13 C 0.2321(3) -0.0573(10) 0.3593(5) 0.026(2) Uani 1 1 d . U .
C14 C 0.2303(3) -0.3555(11) 0.1594(6) 0.032(3) Uani 1 1 d . U .
H14 H 0.2166 -0.4001 0.1510 0.038 Uiso 1 1 calc R . .
C15 C 0.2713(3) -0.2294(10) 0.1865(5) 0.025(2) Uani 1 1 d . U .
C16 C 0.0849(3) 0.2560(10) 0.0161(5) 0.030(2) Uani 1 1 d . U .
C17 C 0.2460(3) -0.3121(10) 0.1215(6) 0.032(3) Uani 1 1 d . U .
H17 H 0.2426 -0.3260 0.0871 0.038 Uiso 1 1 calc R . .
C18 C 0.3158(3) -0.1317(11) 0.1738(6) 0.033(3) Uani 1 1 d . U .
H18 H 0.3179 -0.1555 0.1406 0.040 Uiso 1 1 calc R . .
C19 C 0.2738(3) -0.3482(10) 0.3664(6) 0.031(3) Uani 1 1 d . U .
C20 C 0.3347(3) -0.0669(11) 0.1929(6) 0.035(3) Uani 1 1 d . U .
H20 H 0.3499 -0.0459 0.1728 0.042 Uiso 1 1 calc R . .
C21 C 0.3081(3) -0.0671(10) 0.2713(6) 0.031(3) Uani 1 1 d . U .
H21 H 0.3055 -0.0454 0.3048 0.038 Uiso 1 1 calc R . .
C22 C 0.0640(3) -0.6346(11) 0.2667(6) 0.037(3) Uani 1 1 d . U .
H22 H 0.0578 -0.5936 0.2922 0.044 Uiso 1 1 calc R . .
C23 C 0.2667(3) -0.2487(11) 0.1345(5) 0.032(3) Uani 1 1 d . U .
H23 H 0.2775 -0.2190 0.1092 0.038 Uiso 1 1 calc R . .
C24 C 0.0547(4) -0.7515(13) 0.2069(7) 0.049(4) Uani 1 1 d . U .
C25 C 0.2241(3) -0.0104(11) 0.4038(5) 0.033(3) Uani 1 1 d . U .
H25 H 0.2074 0.0251 0.4041 0.040 Uiso 1 1 calc R . .
C26 C 0.0047(3) -0.4963(11) 0.3810(7) 0.042(3) Uani 1 1 d . U .
H26 H 0.0061 -0.5028 0.4166 0.050 Uiso 1 1 calc R . .
C27 C 0.3142(3) -0.2838(12) 0.3274(7) 0.044(4) Uani 1 1 d . U .
H27 H 0.3221 -0.2440 0.3030 0.053 Uiso 1 1 calc R . .
C28 C 0.1891(3) -0.0455(11) 0.2169(6) 0.039(4) Uani 1 1 d . U .
H28 H 0.1803 -0.0451 0.1847 0.047 Uiso 1 1 calc R . .
C29 C 0.0925(3) -0.6377(12) 0.2541(7) 0.044(4) Uani 1 1 d . U .
H29 H 0.1051 -0.5963 0.2700 0.053 Uiso 1 1 calc R . .
C30 C 0.0809(4) 0.3179(11) 0.0583(6) 0.046(3) Uani 1 1 d . U .
H30 H 0.0963 0.3409 0.0772 0.055 Uiso 1 1 calc R . .
C31 C 0.2005(3) -0.2876(11) 0.3324(6) 0.037(3) Uani 1 1 d . U .
H31 H 0.1915 -0.2451 0.3106 0.044 Uiso 1 1 calc R . .
C33 C 0.1972(3) -0.4098(12) 0.3933(6) 0.043(4) Uani 1 1 d . U .
H33 H 0.1863 -0.4513 0.4126 0.051 Uiso 1 1 calc R . .
C34 C 0.3310(3) -0.0324(11) 0.2432(5) 0.033(3) Uani 1 1 d . U .
H34 H 0.3434 0.0119 0.2570 0.040 Uiso 1 1 calc R . .
C35 C 0.1132(4) 0.2255(11) -0.0057(6) 0.037(3) Uani 1 1 d . U .
C36 C 0.2120(3) -0.1050(11) 0.2266(6) 0.038(3) Uani 1 1 d . U .
H36 H 0.2184 -0.1441 0.2004 0.045 Uiso 1 1 calc R . .
C37 C 0.0783(4) 0.2245(11) -0.1720(6) 0.044(4) Uani 1 1 d . U .
C38 C 0.0359(4) 0.2494(11) 0.0052(6) 0.041(3) Uani 1 1 d . U .
H38 H 0.0204 0.2257 -0.0130 0.049 Uiso 1 1 calc R . .
C40 C 0.3196(4) -0.3899(12) 0.3979(7) 0.047(4) Uani 1 1 d . U .
H40 H 0.3312 -0.4220 0.4211 0.056 Uiso 1 1 calc R . .
C41 C 0.2267(4) -0.4127(13) 0.3957(7) 0.052(5) Uani 1 1 d . U .
H41 H 0.2358 -0.4548 0.4175 0.063 Uiso 1 1 calc R . .
C42 C 0.1940(4) 0.0116(13) 0.3028(6) 0.049(5) Uani 1 1 d . U .
H42 H 0.1884 0.0512 0.3294 0.059 Uiso 1 1 calc R . .
C43 C -0.0005(3) -0.4036(11) 0.3064(6) 0.037(3) Uani 1 1 d . U .
H43 H -0.0024 -0.3458 0.2903 0.045 Uiso 1 1 calc R . .
C44 C 0.0813(5) 0.2904(13) -0.2109(7) 0.075(7) Uani 1 1 d . U .
H44 H 0.0846 0.2717 -0.2447 0.089 Uiso 1 1 calc R . .
C45 C 0.1624(4) 0.2259(14) -0.0055(8) 0.063(5) Uani 1 1 d . U .
H45 H 0.1795 0.2439 0.0098 0.076 Uiso 1 1 calc R . .
C46 C 0.1793(4) 0.0142(14) 0.2564(6) 0.058(5) Uani 1 1 d . U .
H46 H 0.1636 0.0536 0.2515 0.070 Uiso 1 1 calc R . .
C47 C 0.0014(3) -0.4117(12) 0.3609(7) 0.042(3) Uani 1 1 d . U .
H47 H 0.0002 -0.3591 0.3819 0.051 Uiso 1 1 calc R . .
C48 C 0.0793(4) 0.3834(12) -0.1988(6) 0.052(5) Uani 1 1 d . U .
H48 H 0.0813 0.4288 -0.2242 0.062 Uiso 1 1 calc R . .
C49 C 0.0835(4) -0.7566(14) 0.1941(8) 0.063(5) Uani 1 1 d . U .
H49 H 0.0897 -0.7982 0.1689 0.076 Uiso 1 1 calc R . .
C50 C 0.3321(4) -0.3337(12) 0.3598(7) 0.048(4) Uani 1 1 d . U .
H50 H 0.3519 -0.3301 0.3564 0.057 Uiso 1 1 calc R . .
C51 C 0.1842(4) -0.3462(12) 0.3628(6) 0.044(4) Uani 1 1 d . U .
H51 H 0.1643 -0.3419 0.3622 0.053 Uiso 1 1 calc R . .
C53 C 0.0532(4) 0.3422(12) 0.0701(7) 0.051(4) Uani 1 1 d . U .
H53 H 0.0503 0.3840 0.0970 0.061 Uiso 1 1 calc R . .
C54 C 0.0300(4) 0.3094(13) 0.0452(7) 0.056(4) Uani 1 1 d . U .
H54 H 0.0114 0.3260 0.0543 0.068 Uiso 1 1 calc R . .
C55 C 0.1030(4) -0.6991(13) 0.2191(7) 0.057(5) Uani 1 1 d . U .
H55 H 0.1225 -0.7025 0.2121 0.069 Uiso 1 1 calc R . .
C56 C 0.1373(4) 0.1399(14) -0.0656(8) 0.057(5) Uani 1 1 d . U .
H56 H 0.1365 0.0991 -0.0934 0.068 Uiso 1 1 calc R . .
C59 C 0.1386(4) 0.2600(14) 0.0154(7) 0.057(4) Uani 1 1 d . U .
H59 H 0.1389 0.3035 0.0421 0.068 Uiso 1 1 calc R . .
C61 C 0.1646(4) 0.1674(14) -0.0469(8) 0.063(5) Uani 1 1 d . U .
H61 H 0.1819 0.1479 -0.0610 0.076 Uiso 1 1 calc R . .
N1 N 0.0030(2) -0.5700(8) 0.2999(5) 0.0307(18) Uani 1 1 d . U .
N2 N 0.2556(2) -0.1142(8) 0.3592(4) 0.0243(13) Uani 1 1 d . U .
N3 N 0.2254(2) -0.1082(8) 0.2723(4) 0.0241(13) Uani 1 1 d . U .
N4 N 0.2894(2) -0.1311(8) 0.2526(4) 0.0254(14) Uani 1 1 d . U .
N5 N 0.2557(2) -0.2698(8) 0.2238(4) 0.0255(13) Uani 1 1 d . U .
N6 N 0.2293(2) -0.2913(8) 0.3340(4) 0.0262(13) Uani 1 1 d . U .
N7 N 0.0624(3) 0.2219(8) -0.0100(5) 0.0316(14) Uani 1 1 d . U .
N8 N 0.0723(3) 0.2493(8) -0.1238(4) 0.0296(14) Uani 1 1 d . U .
N9 N 0.0827(2) 0.0700(6) -0.1377(3) 0.0347(9) Uani 1 1 d . U .
C32 C 0.0887(2) -0.0249(6) -0.1415(3) 0.0384(11) Uani 1 1 d G U .
H32 H 0.0896 -0.0615 -0.1119 0.046 Uiso 1 1 calc R . .
C57 C 0.0934(2) -0.0652(5) -0.1895(4) 0.0423(12) Uani 1 1 d G U .
H57 H 0.0974 -0.1287 -0.1920 0.051 Uiso 1 1 calc R . .
C63 C 0.0920(2) -0.0106(7) -0.2336(3) 0.0440(12) Uani 1 1 d G U .
H63 H 0.0951 -0.0375 -0.2658 0.053 Uiso 1 1 calc R . .
C64 C 0.0859(2) 0.0843(6) -0.2299(3) 0.0422(12) Uani 1 1 d G U .
H64 H 0.0850 0.1209 -0.2594 0.051 Uiso 1 1 calc R . .
C39 C 0.0813(2) 0.1246(5) -0.1819(4) 0.0371(10) Uani 1 1 d G U .
N10 N 0.2859(3) -0.2913(8) 0.3304(5) 0.0298(14) Uani 1 1 d . U .
N11 N 0.0449(3) -0.6897(8) 0.2431(5) 0.032(2) Uani 1 1 d . U .
N12 N 0.1126(3) 0.1702(8) -0.0450(5) 0.0330(14) Uani 1 1 d . U .
N13 N 0.0054(2) -0.7847(6) 0.1920(4) 0.0467(14) Uani 1 1 d . U .
C52 C 0.03377(19) -0.8078(7) 0.1814(4) 0.0481(15) Uani 1 1 d G U .
C58 C 0.03998(18) -0.8752(8) 0.1445(4) 0.0544(18) Uani 1 1 d G U .
H58 H 0.0589 -0.8907 0.1374 0.065 Uiso 1 1 calc R . .
C65 C 0.0179(3) -0.9195(7) 0.1182(4) 0.0588(19) Uani 1 1 d G U .
H65 H 0.0220 -0.9646 0.0936 0.071 Uiso 1 1 calc R . .
C62 C -0.0105(2) -0.8964(8) 0.1289(4) 0.0585(19) Uani 1 1 d G U .
H62 H -0.0253 -0.9261 0.1113 0.070 Uiso 1 1 calc R . .
C60 C -0.01669(17) -0.8290(8) 0.1658(4) 0.0533(17) Uani 1 1 d G U .
H60 H -0.0357 -0.8136 0.1729 0.064 Uiso 1 1 calc R . .

loop_
_atom_site_aniso_label
_atom_site_aniso_U_11
_atom_site_aniso_U_22
_atom_site_aniso_U_33
_atom_site_aniso_U_23
_atom_site_aniso_U_13
_atom_site_aniso_U_12
W1 0.0144(3) 0.0205(3) 0.0153(3) 0.0046(2) 0.0032(2) -0.0016(2)
W2 0.0205(3) 0.0221(3) 0.0123(3) 0.0005(2) -0.0028(2) -0.0031(2)
W3 0.0202(3) 0.0198(3) 0.0151(3) -0.0040(2) 0.0046(2) 0.0009(2)
W4 0.0161(3) 0.0195(3) 0.0165(3) 0.0010(2) 0.0007(2) 0.0036(2)
W5 0.0126(3) 0.0226(3) 0.0251(3) 0.0046(2) 0.0056(2) 0.0030(2)
W6 0.0150(3) 0.0221(3) 0.0196(3) -0.0044(2) 0.0043(2) -0.0054(2)
W7 0.0243(3) 0.0190(3) 0.0168(3) -0.0046(2) -0.0024(2) -0.0005(2)
W8 0.0235(3) 0.0181(3) 0.0173(3) 0.0044(2) 0.0021(2) 0.0045(2)
W9 0.0214(3) 0.0264(3) 0.0172(3) 0.0063(2) 0.0077(2) -0.0026(2)
W10 0.0146(3) 0.0314(3) 0.0196(3) 0.0004(2) -0.0027(2) -0.0079(2)
W11 0.0167(3) 0.0231(3) 0.0189(3) -0.0044(2) 0.0084(2) 0.0003(2)
W12 0.0270(3) 0.0236(3) 0.0119(3) 0.0011(2) -0.0039(2) -0.0003(3)
B1 0.014(3) 0.012(3) 0.012(3) 0.002(2) 0.003(2) 0.001(2)
Ni1 0.0201(9) 0.0262(9) 0.0207(8) -0.0008(7) 0.0068(7) -0.0013(7)
Ni2 0.0216(12) 0.0234(12) 0.0435(14) 0.000 -0.0035(10) 0.000
Ni3 0.0288(9) 0.0195(8) 0.0196(8) 0.0032(6) 0.0024(7) 0.0014(7)
O1 0.015(3) 0.016(3) 0.010(3) 0.001(2) 0.003(2) 0.000(2)
O2 0.020(5) 0.043(6) 0.034(6) 0.008(5) 0.013(5) 0.005(5)
O3 0.020(5) 0.032(6) 0.046(7) -0.007(5) 0.001(5) -0.017(5)
O4 0.025(5) 0.015(5) 0.021(5) 0.006(4) 0.005(4) -0.004(4)
O5 0.016(5) 0.026(5) 0.016(5) 0.000(4) 0.001(4) 0.000(4)
O6 0.022(5) 0.021(5) 0.009(4) -0.002(4) -0.001(4) 0.002(4)
O7 0.023(5) 0.027(5) 0.021(5) -0.002(4) -0.003(4) -0.005(4)
O8 0.014(5) 0.022(5) 0.019(5) 0.007(4) -0.002(4) 0.005(4)
O9 0.017(3) 0.014(3) 0.013(3) 0.002(2) 0.003(2) 0.003(2)
O10 0.010(5) 0.031(5) 0.020(5) 0.011(4) 0.003(4) 0.005(4)
O11 0.024(5) 0.025(5) 0.018(5) 0.003(4) 0.000(4) -0.008(4)
O12 0.025(5) 0.018(5) 0.015(5) -0.001(4) -0.004(4) -0.005(4)
O13 0.021(5) 0.018(5) 0.014(5) 0.001(4) 0.006(4) -0.005(4)
O14 0.015(5) 0.030(5) 0.021(5) -0.002(4) 0.010(4) 0.001(4)
O15 0.014(5) 0.029(5) 0.022(5) 0.003(4) 0.008(4) 0.000(4)
O16 0.034(6) 0.007(4) 0.017(5) -0.004(4) 0.008(4) -0.002(4)
O17 0.035(3) 0.023(2) 0.028(3) 0.0045(18) 0.000(2) 0.0008(19)
O18 0.023(5) 0.035(6) 0.018(5) -0.009(4) -0.001(4) 0.003(4)
O19 0.019(5) 0.034(6) 0.019(5) 0.005(4) -0.002(4) 0.001(4)
O20 0.014(5) 0.030(5) 0.022(5) -0.003(4) 0.006(4) -0.006(4)
O21 0.017(5) 0.024(5) 0.027(5) 0.002(4) -0.004(4) -0.002(4)
O22 0.023(5) 0.047(7) 0.019(5) 0.006(5) -0.009(4) -0.009(5)
O23 0.024(5) 0.031(6) 0.017(5) 0.005(4) 0.011(4) -0.002(4)
O24 0.039(6) 0.037(6) 0.028(6) 0.013(5) 0.009(5) -0.007(5)
O25 0.031(6) 0.022(5) 0.013(5) 0.003(4) 0.001(4) 0.000(4)
O26 0.031(6) 0.024(5) 0.014(5) -0.001(4) -0.003(4) 0.004(4)
O27 0.026(6) 0.067(8) 0.030(6) -0.005(6) -0.003(5) -0.021(6)
O28 0.036(6) 0.030(6) 0.023(5) -0.005(4) 0.010(5) 0.013(5)
O29 0.019(5) 0.030(5) 0.018(5) -0.002(4) -0.003(4) 0.002(4)
O30 0.012(5) 0.027(5) 0.020(5) -0.001(4) 0.002(4) 0.003(4)
O31 0.020(5) 0.024(5) 0.017(5) -0.001(4) 0.012(4) 0.004(4)
O32 0.013(3) 0.014(3) 0.013(3) 0.002(2) 0.002(2) 0.001(2)
O33 0.024(5) 0.025(5) 0.020(5) -0.005(4) 0.009(4) 0.005(4)
O34 0.028(6) 0.033(6) 0.034(6) 0.014(5) 0.011(5) -0.002(5)
O35 0.020(5) 0.036(6) 0.033(6) -0.010(5) 0.016(4) 0.009(5)
O36 0.026(6) 0.019(5) 0.034(6) 0.000(4) 0.001(4) 0.008(4)
O37 0.018(5) 0.026(5) 0.026(5) 0.003(4) 0.008(4) -0.004(4)
O38 0.0337(19) 0.027(3) 0.036(3) 0.005(2) -0.0017(17) 0.0003(17)
O39 0.014(3) 0.016(3) 0.014(3) 0.001(2) 0.002(2) 0.001(2)
O40 0.039(6) 0.011(5) 0.017(5) -0.002(4) 0.011(4) 0.002(4)
O41 0.039(6) 0.041(6) 0.022(5) 0.000(5) -0.014(5) -0.004(5)
C1 0.012(7) 0.032(2) 0.044(3) -0.004(2) 0.000(3) -0.004(2)
C2 0.026(4) 0.032(5) 0.025(2) -0.002(3) 0.004(2) 0.000(4)
C3 0.023(4) 0.030(4) 0.023(2) 0.000(2) 0.008(2) -0.001(3)
C4 0.038(5) 0.047(7) 0.027(3) -0.008(3) 0.000(3) 0.011(5)
C5 0.020(3) 0.028(4) 0.022(2) 0.000(2) 0.0053(19) 0.000(3)
C6 0.035(8) 0.0277(18) 0.025(3) 0.0058(15) 0.001(3) -0.0009(19)
C7 0.031(8) 0.041(3) 0.043(3) -0.004(2) -0.001(3) -0.002(3)
C8 0.028(4) 0.035(5) 0.030(3) -0.005(2) 0.008(2) -0.006(4)
C9 0.038(3) 0.035(6) 0.040(5) 0.004(5) -0.002(3) -0.002(3)
C10 0.036(5) 0.042(7) 0.025(3) -0.004(3) 0.003(3) 0.008(5)
C11 0.050(9) 0.029(2) 0.028(3) 0.0077(19) 0.007(4) 0.001(2)
C12 0.032(2) 0.028(4) 0.023(4) -0.002(4) 0.0049(18) -0.0036(18)
C13 0.024(3) 0.030(4) 0.023(2) 0.000(2) 0.007(2) 0.000(3)
C14 0.028(5) 0.038(5) 0.030(3) -0.007(3) 0.008(2) -0.004(5)
C15 0.021(4) 0.030(4) 0.0234(18) -0.0017(18) 0.0059(17) -0.001(4)
C16 0.047(2) 0.019(4) 0.025(3) 0.012(3) -0.0016(18) -0.002(2)
C17 0.025(5) 0.041(6) 0.029(3) -0.006(2) 0.005(2) -0.005(5)
C18 0.029(4) 0.046(6) 0.025(3) -0.005(3) 0.010(3) -0.011(4)
C19 0.032(2) 0.030(4) 0.031(4) 0.001(4) 0.0041(18) -0.0026(18)
C20 0.032(4) 0.047(6) 0.027(4) -0.004(4) 0.009(3) -0.013(5)
C21 0.031(4) 0.038(5) 0.025(3) -0.003(3) 0.008(3) -0.010(4)
C22 0.028(2) 0.039(5) 0.043(5) 0.004(5) 0.001(2) 0.002(2)
C23 0.028(5) 0.044(6) 0.024(2) -0.004(2) 0.0056(19) -0.008(5)
C24 0.0381(18) 0.052(5) 0.058(6) -0.009(6) 0.0030(16) 0.0046(16)
C25 0.033(4) 0.043(6) 0.025(2) -0.005(3) 0.004(2) 0.009(5)
C26 0.033(9) 0.044(3) 0.048(3) -0.008(2) 0.000(3) -0.002(4)
C27 0.028(2) 0.046(6) 0.058(6) 0.015(6) 0.0048(19) 0.0008(19)
C28 0.039(5) 0.051(7) 0.027(3) -0.006(3) 0.000(3) 0.016(5)
C29 0.028(3) 0.050(6) 0.053(7) -0.004(6) 0.003(3) 0.001(3)
C30 0.057(3) 0.040(6) 0.040(4) -0.006(5) 0.001(3) -0.003(3)
C31 0.028(2) 0.046(5) 0.036(6) 0.009(5) 0.0074(19) -0.0040(18)
C33 0.036(3) 0.052(6) 0.040(7) 0.013(6) 0.005(3) -0.008(3)
C34 0.031(4) 0.042(6) 0.026(4) -0.002(4) 0.008(3) -0.011(4)
C35 0.045(2) 0.030(5) 0.035(4) 0.004(4) -0.0029(17) -0.0026(19)
C36 0.038(5) 0.048(6) 0.027(2) -0.007(3) 0.000(3) 0.014(5)
C37 0.071(11) 0.0349(15) 0.0279(19) 0.0043(11) 0.007(3) 0.0015(16)
C38 0.046(2) 0.040(6) 0.037(5) -0.005(5) 0.003(2) 0.003(2)
C40 0.038(3) 0.044(7) 0.058(6) 0.010(6) -0.002(3) -0.002(3)
C41 0.036(3) 0.062(7) 0.059(8) 0.030(7) 0.004(3) -0.009(3)
C42 0.052(6) 0.066(7) 0.030(3) -0.014(4) -0.005(4) 0.032(6)
C43 0.027(8) 0.035(3) 0.050(4) -0.008(2) 0.000(4) -0.003(3)
C44 0.16(2) 0.036(2) 0.032(3) 0.0057(18) 0.024(5) 0.006(3)
C45 0.048(3) 0.071(10) 0.070(7) -0.018(7) -0.005(2) -0.004(3)
C46 0.062(7) 0.080(9) 0.033(4) -0.018(5) -0.011(4) 0.042(8)
C47 0.033(9) 0.044(3) 0.049(4) -0.008(2) -0.001(4) -0.001(4)
C48 0.091(14) 0.035(2) 0.030(3) 0.0067(19) 0.014(4) 0.003(3)
C49 0.039(2) 0.073(8) 0.078(8) -0.027(8) 0.007(2) 0.001(2)
C50 0.035(3) 0.046(8) 0.062(6) 0.014(6) 0.000(2) 0.002(2)
C51 0.033(3) 0.057(7) 0.044(7) 0.017(6) 0.007(2) -0.008(2)
C53 0.059(3) 0.048(7) 0.045(5) -0.009(6) 0.003(3) 0.000(4)
C54 0.056(3) 0.060(9) 0.053(6) -0.022(7) 0.005(3) 0.003(3)
C55 0.036(3) 0.067(8) 0.069(8) -0.019(7) 0.006(3) 0.002(3)
C56 0.039(2) 0.067(9) 0.064(6) -0.022(7) 0.000(2) 0.000(2)
C59 0.047(2) 0.062(8) 0.062(6) -0.015(7) -0.007(2) -0.006(3)
C61 0.041(3) 0.075(10) 0.073(8) -0.020(8) -0.005(2) -0.003(2)
N1 0.016(4) 0.033(2) 0.043(3) -0.003(2) 0.001(2) -0.004(2)
N2 0.023(2) 0.028(2) 0.0228(18) -0.0009(16) 0.0065(15) -0.0023(18)
N3 0.021(2) 0.028(2) 0.023(2) 0.0008(16) 0.0081(16) -0.0021(19)
N4 0.024(2) 0.030(3) 0.0226(19) -0.0012(16) 0.0073(16) -0.0031(19)
N5 0.024(3) 0.028(2) 0.0242(17) -0.0018(15) 0.0074(14) -0.0011(19)
N6 0.0283(19) 0.029(2) 0.022(3) -0.0020(19) 0.0074(16) -0.0039(15)
N7 0.044(2) 0.024(3) 0.027(2) 0.0038(19) 0.0016(16) 0.0000(18)
N8 0.035(4) 0.0281(15) 0.0261(17) 0.0057(11) -0.0003(16) -0.0006(15)
N9 0.0347(9) 0.0347(9) 0.0347(9) 0.00000(10) 0.00001(10) -0.00001(10)
C32 0.0384(11) 0.0384(11) 0.0384(11) 0.00000(10) 0.00001(10) 0.00001(10)
C57 0.0423(12) 0.0423(12) 0.0423(12) -0.00002(10) 0.00002(10) 0.00001(10)
C63 0.0440(12) 0.0440(12) 0.0440(12) 0.00000(10) 0.00001(10) 0.00001(10)
C64 0.0423(12) 0.0422(12) 0.0422(12) -0.00002(10) 0.00002(10) 0.00000(10)
C39 0.0371(10) 0.0371(10) 0.0371(10) 0.00003(10) 0.00001(10) -0.00001(10)
N10 0.0287(19) 0.030(3) 0.031(3) 0.001(2) 0.0047(16) 0.0003(16)
N11 0.0274(18) 0.031(3) 0.037(4) 0.011(3) -0.0007(16) 0.0039(15)
N12 0.0376(18) 0.028(3) 0.034(2) 0.006(2) -0.0033(14) -0.0019(15)
N13 0.0462(15) 0.0459(17) 0.0480(17) -0.0012(9) -0.0002(8) 0.0006(8)
C52 0.0469(16) 0.0483(17) 0.0492(18) 0.0001(10) 0.0001(8) 0.0008(8)
C58 0.0549(19) 0.0540(19) 0.054(2) -0.0020(10) 0.0008(9) 0.0013(9)
C65 0.0587(19) 0.059(2) 0.059(2) -0.0019(10) -0.0005(9) -0.0002(9)
C62 0.059(2) 0.058(2) 0.059(2) -0.0026(10) -0.0005(9) -0.0003(9)
C60 0.0523(18) 0.0533(19) 0.0541(19) -0.0014(10) -0.0018(9) -0.0016(9)

loop_
_atom_type_symbol
_atom_type_description
_atom_type_scat_dispersion_real
_atom_type_scat_dispersion_imag
_atom_type_scat_source
C C 0.0033 0.0016 'International Tables Vol C Tables 4.2.6.8 and 6.1.1.4'
H H 0.0000 0.0000 'International Tables Vol C Tables 4.2.6.8 and 6.1.1.4'
B B 0.0013 0.0007 'International Tables Vol C Tables 4.2.6.8 and 6.1.1.4'
N N 0.0061 0.0033 'International Tables Vol C Tables 4.2.6.8 and 6.1.1.4'
Ni Ni 0.3393 1.1124 'International Tables Vol C Tables 4.2.6.8 and 6.1.1.4'
O O 0.0106 0.0060 'International Tables Vol C Tables 4.2.6.8 and 6.1.1.4'
W W -0.8490 6.8722 'International Tables Vol C Tables 4.2.6.8 and 6.1.1.4'

loop_
_geom_angle_atom_site_label_1
_geom_angle_atom_site_label_2
_geom_angle_atom_site_label_3
_geom_angle
_geom_angle_site_symmetry_1
_geom_angle_site_symmetry_3
O5 W1 O8 89.3(4) . .
O5 W1 O13 159.5(4) . .
O5 W1 O15 86.6(4) . .
O5 W1 O32 84.5(3) . .
O8 W1 O13 89.2(4) . .
O8 W1 O15 160.0(4) . .
O8 W1 O32 75.6(3) . .
O13 W1 O15 87.9(4) . .
O13 W1 O32 75.3(3) . .
O15 W1 O32 84.5(3) . .
O34 W1 O5 101.4(4) . .
O34 W1 O8 99.3(4) . .
O34 W1 O13 99.0(4) . .
O34 W1 O15 100.7(4) . .
O34 W1 O32 172.2(4) . .
O12 W2 O32 74.6(3) . .
O13 W2 O12 86.7(4) . .
O13 W2 O32 76.0(3) . .
O22 W2 O12 97.8(4) . .
O22 W2 O13 98.5(4) . .
O22 W2 O25 101.4(4) . .
O22 W2 O30 100.6(4) . .
O22 W2 O32 170.7(4) . .
O25 W2 O12 160.8(4) . .
O25 W2 O13 91.3(4) . .
O25 W2 O30 87.8(4) . .
O25 W2 O32 86.3(3) . .
O30 W2 O12 87.8(4) . .
O30 W2 O13 160.7(4) . .
O30 W2 O32 84.7(3) . .
O16 W3 O9 86.0(3) . .
O16 W3 O25 86.3(4) . .
O16 W3 O33 160.5(4) . .
O16 W3 O40 91.9(4) . .
O25 W3 O9 85.1(3) . .
O25 W3 O33 87.2(4) . .
O28 W3 O9 171.4(4) . .
O28 W3 O16 100.0(4) . .
O28 W3 O25 101.3(4) . .
O28 W3 O33 99.3(4) . .
O28 W3 O40 97.8(4) . .
O33 W3 O9 75.1(3) . .
O40 W3 O9 75.7(3) . .
O40 W3 O25 160.8(4) . .
O40 W3 O33 88.3(4) . .
O6 W4 O8 88.1(4) . .
O6 W4 O32 85.4(3) . .
O8 W4 O32 76.1(3) . .
O12 W4 O6 160.5(4) . .
O12 W4 O8 89.3(4) . .
O12 W4 O29 90.1(4) . .
O12 W4 O32 75.2(3) . .
O29 W4 O6 86.5(4) . .
O29 W4 O8 161.8(4) . .
O29 W4 O32 86.2(3) . .
O36 W4 O6 100.1(4) . .
O36 W4 O8 97.3(4) . .
O36 W4 O12 99.4(4) . .
O36 W4 O29 100.7(4) . .
O36 W4 O32 171.3(4) . .
O2 W5 O9 170.4(4) . .
O2 W5 O10 96.5(4) . .
O2 W5 O15 101.3(4) . .
O2 W5 O19 100.4(4) . .
O2 W5 O33 99.4(4) . .
O10 W5 O9 75.0(3) . .
O15 W5 O9 87.3(3) . .
O15 W5 O10 162.2(3) . .
O15 W5 O19 88.4(4) . .
O15 W5 O33 91.1(4) . .
O19 W5 O9 83.8(3) . .
O19 W5 O10 88.1(4) . .
O19 W5 O33 159.9(4) . .
O33 W5 O9 76.1(3) . .
O33 W5 O10 86.3(4) . .
O3 W6 O1 172.8(4) . .
O3 W6 O16 100.6(4) . .
O3 W6 O20 99.3(4) . .
O3 W6 O30 99.8(4) . .
O3 W6 O37 99.2(4) . .
O16 W6 O1 84.5(3) . .
O20 W6 O1 75.7(3) . .
O20 W6 O16 160.1(4) . .
O20 W6 O30 90.8(4) . .
O20 W6 O37 89.2(4) . .
O30 W6 O1 85.4(3) . .
O30 W6 O16 85.7(4) . .
O30 W6 O37 160.8(4) . .
O37 W6 O1 75.9(3) . .
O37 W6 O16 87.8(4) . .
O6 W7 O7 90.4(4) . .
O6 W7 O14 86.6(4) . .
O6 W7 O26 160.4(4) . .
O6 W7 O39 84.7(3) . .
O7 W7 O26 87.8(4) . .
O7 W7 O39 75.4(3) . .
O14 W7 O7 160.0(4) . .
O14 W7 O26 88.4(4) . .
O14 W7 O39 84.6(3) . .
O18 W7 O6 100.7(4) . .
O18 W7 O7 99.4(4) . .
O18 W7 O14 100.6(4) . .
O18 W7 O26 98.9(4) . .
O18 W7 O39 172.6(4) . .
O26 W7 O39 75.9(3) . .
O4 W8 O9 85.1(3) . .
O4 W8 O40 87.4(4) . .
O10 W8 O4 162.5(4) . .
O10 W8 O9 77.4(3) . .
O10 W8 O40 88.1(4) . .
O17 W8 O4 99.3(4) . .
O17 W8 O9 172.8(4) . .
O17 W8 O10 98.1(4) . .
O17 W8 O21 100.2(4) . .
O17 W8 O40 97.6(4) . .
O21 W8 O4 86.1(4) . .
O21 W8 O9 85.8(3) . .
O21 W8 O10 93.0(4) . .
O21 W8 O40 161.9(4) . .
O40 W8 O9 76.8(3) . .
O4 W9 O1 86.1(3) . .
O4 W9 O23 161.9(3) . .
O4 W9 O31 87.2(4) . .
O4 W9 O37 90.6(4) . .
O23 W9 O1 76.1(3) . .
O24 W9 O1 173.4(4) . .
O24 W9 O4 99.3(4) . .
O24 W9 O23 98.7(4) . .
O24 W9 O31 98.7(4) . .
O24 W9 O37 99.7(4) . .
O31 W9 O1 85.3(3) . .
O31 W9 O23 88.2(4) . .
O31 W9 O37 161.5(4) . .
O37 W9 O1 76.3(3) . .
O37 W9 O23 88.2(4) . .
O5 W10 O7 89.4(4) . .
O5 W10 O11 161.9(4) . .
O5 W10 O19 86.5(4) . .
O5 W10 O39 85.4(3) . .
O7 W10 O39 76.6(3) . .
O11 W10 O7 88.4(4) . .
O11 W10 O39 76.6(3) . .
O19 W10 O7 162.0(4) . .
O19 W10 O11 90.1(4) . .
O19 W10 O39 85.6(3) . .
O27 W10 O5 100.4(4) . .
O27 W10 O7 97.7(5) . .
O27 W10 O11 97.7(4) . .
O27 W10 O19 100.2(5) . .
O27 W10 O39 171.9(4) . .
O14 W11 O1 85.3(3) . .
O14 W11 O20 159.6(4) . .
O14 W11 O23 89.8(4) . .
O14 W11 O29 87.3(4) . .
O20 W11 O1 74.5(3) . .
O23 W11 O1 74.9(3) . .
O23 W11 O20 87.8(4) . .
O29 W11 O1 85.6(3) . .
O29 W11 O20 88.3(4) . .
O29 W11 O23 160.5(4) . .
O35 W11 O1 171.6(4) . .
O35 W11 O14 100.9(4) . .
O35 W11 O20 99.4(4) . .
O35 W11 O23 99.3(4) . .
O35 W11 O29 100.2(4) . .
O11 W12 O21 87.9(4) . .
O11 W12 O26 89.9(4) . .
O11 W12 O39 76.3(3) . .
O21 W12 O39 84.1(3) . .
O26 W12 O21 161.1(4) . .
O26 W12 O39 77.2(3) . .
O31 W12 O11 160.4(4) . .
O31 W12 O21 85.2(4) . .
O31 W12 O26 90.7(4) . .
O31 W12 O39 84.7(3) . .
O41 W12 O11 98.9(4) . .
O41 W12 O21 100.4(4) . .
O41 W12 O26 98.5(4) . .
O41 W12 O31 100.4(4) . .
O41 W12 O39 173.4(4) . .
O1 B1 O9 108.6(9) . .
O32 B1 O1 109.1(10) . .
O32 B1 O9 110.4(9) . .
O32 B1 O39 110.8(10) . .
O39 B1 O1 108.8(9) . .
O39 B1 O9 109.1(9) . .
N2 Ni1 N6 86.6(4) . .
N3 Ni1 N2 79.0(4) . .
N3 Ni1 N4 93.8(4) . .
N3 Ni1 N6 94.3(4) . .
N4 Ni1 N2 99.3(4) . .
N4 Ni1 N6 170.8(5) . .
N5 Ni1 N2 170.6(5) . .
N5 Ni1 N3 92.0(4) . .
N5 Ni1 N4 78.6(4) . .
N5 Ni1 N6 96.7(4) . .
N5 Ni1 N10 97.6(5) . .
N10 Ni1 N2 91.7(5) . .
N10 Ni1 N3 168.4(5) . .
N10 Ni1 N4 94.5(5) . .
N10 Ni1 N6 78.1(5) . .
N1 Ni2 N1 78.8(7) 2 .
N1 Ni2 N11 91.8(5) . .
N1 Ni2 N11 93.5(4) . 2
N1 Ni2 N11 93.5(4) 2 .
N1 Ni2 N11 91.8(5) 2 2
N1 Ni2 N13 167.6(4) 2 2
N1 Ni2 N13 167.6(4) . .
N1 Ni2 N13 95.8(5) . 2
N1 Ni2 N13 95.8(5) 2 .
N11 Ni2 N11 173.2(7) . 2
N11 Ni2 N13 97.9(4) 2 .
N11 Ni2 N13 77.3(5) . .
N11 Ni2 N13 97.9(4) . 2
N11 Ni2 N13 77.3(5) 2 2
N13 Ni2 N13 91.6(6) 2 .
O17 Ni3 O38 83.7(4) . .
N7 Ni3 O17 92.5(4) . .
N7 Ni3 O38 92.8(5) . .
N7 Ni3 N8 94.5(5) . .
N7 Ni3 N9 173.8(4) . .
N7 Ni3 N12 79.1(5) . .
N8 Ni3 O17 173.1(4) . .
N8 Ni3 O38 95.7(4) . .
N8 Ni3 N12 92.8(5) . .
N9 Ni3 O17 93.4(4) . .
N9 Ni3 O38 89.8(4) . .
N9 Ni3 N8 79.7(4) . .
N9 Ni3 N12 99.0(4) . .
N12 Ni3 O17 88.7(4) . .
N12 Ni3 O38 168.7(4) . .
W6 O1 W11 88.2(3) . .
W9 O1 W6 89.1(3) . .
W9 O1 W11 89.6(3) . .
B1 O1 W6 126.4(7) . .
B1 O1 W9 126.2(7) . .
B1 O1 W11 125.3(7) . .
W9 O4 W8 148.0(5) . .
W1 O5 W10 150.0(5) . .
W7 O6 W4 149.7(5) . .
W7 O7 W10 118.9(5) . .
W1 O8 W4 120.1(4) . .
W5 O9 W3 89.3(3) . .
W8 O9 W3 89.1(3) . .
W8 O9 W5 90.1(3) . .
B1 O9 W3 125.0(7) . .
B1 O9 W5 124.8(7) . .
B1 O9 W8 127.1(7) . .
W8 O10 W5 117.5(4) . .
W12 O11 W10 118.4(5) . .
W4 O12 W2 120.3(4) . .
W1 O13 W2 119.8(4) . .
W7 O14 W11 149.1(5) . .
W5 O15 W1 147.9(5) . .
W3 O16 W6 150.0(5) . .
W8 O17 Ni3 160.5(6) . .
W5 O19 W10 148.4(5) . .
W6 O20 W11 121.6(4) . .
W8 O21 W12 150.2(5) . .
W11 O23 W9 119.3(4) . .
W2 O25 W3 147.8(5) . .
W12 O26 W7 118.5(4) . .
W11 O29 W4 147.4(5) . .
W6 O30 W2 149.0(5) . .
W12 O31 W9 149.6(5) . .
W2 O32 W1 88.8(3) . .
W2 O32 W4 89.8(3) . .
W4 O32 W1 88.1(3) . .
B1 O32 W1 125.3(7) . .
B1 O32 W2 126.5(7) . .
B1 O32 W4 126.2(7) . .
W5 O33 W3 119.5(4) . .
W6 O37 W9 118.6(4) . .
W10 O39 W7 89.0(3) . .
W10 O39 W12 88.6(3) . .
W12 O39 W7 88.3(3) . .
B1 O39 W7 126.2(7) . .
B1 O39 W10 125.3(7) . .
B1 O39 W12 127.2(7) . .
W3 O40 W8 118.4(4) . .
C43 C1 C1 121.4(10) . 2
C43 C1 N1 125.2(14) . .
N1 C1 C1 113.4(8) . 2
N2 C2 C4 123.6(14) . .
C42 C3 C13 123.3(13) . .
N3 C3 C13 115.2(12) . .
N3 C3 C42 121.4(13) . .
C10 C4 C2 119.1(15) . .
C18 C5 C15 121.2(12) . .
N4 C5 C15 113.8(12) . .
N4 C5 C18 125.0(13) . .
N8 C6 C11 122.9(14) . .
C26 C7 N1 123.7(16) . .
C14 C8 N5 122.8(14) . .
C40 C9 C19 118.7(15) . .
C4 C10 C25 118.3(14) . .
C48 C11 C6 119.5(15) . .
C41 C12 C19 123.4(14) . .
N6 C12 C19 116.6(13) . .
N6 C12 C41 119.9(14) . .
C25 C13 C3 123.2(13) . .
N2 C13 C3 116.2(12) . .
N2 C13 C25 120.6(13) . .
C8 C14 C17 119.0(15) . .
C23 C15 C5 123.1(12) . .
N5 C15 C5 114.8(12) . .
N5 C15 C23 122.1(13) . .
C30 C16 C35 126.2(15) . .
N7 C16 C30 120.8(15) . .
N7 C16 C35 113.0(13) . .
C23 C17 C14 120.0(14) . .
C20 C18 C5 117.8(14) . .
C9 C19 C12 123.7(14) . .
N10 C19 C9 121.1(14) . .
N10 C19 C12 115.1(13) . .
C18 C20 C34 119.7(14) . .
N4 C21 C34 123.3(14) . .
N11 C22 C29 121.2(16) . .
C17 C23 C15 118.5(14) . .
C49 C24 C52 121.4(16) . .
N11 C24 C49 121.6(17) . .
N11 C24 C52 116.9(14) . .
C10 C25 C13 120.1(14) . .
C7 C26 C47 121.4(17) . .
N10 C27 C50 121.6(16) . .
C36 C28 C46 119.2(15) . .
C55 C29 C22 122.1(17) . .
C53 C30 C16 117.1(17) . .
N6 C31 C51 120.5(15) . .
C51 C33 C41 119.7(16) . .
C21 C34 C20 117.2(14) . .
C59 C35 C16 119.6(15) . .
N12 C35 C16 117.1(14) . .
N12 C35 C59 123.2(16) . .
N3 C36 C28 122.7(14) . .
C44 C37 C39 121.9(14) . .
N8 C37 C44 121.6(15) . .
N8 C37 C39 116.5(13) . .
N7 C38 C54 125.7(17) . .
C9 C40 C50 120.2(16) . .
C33 C41 C12 119.5(16) . .
C3 C42 C46 121.1(15) . .
C1 C43 C47 116.7(15) . .
C48 C44 C37 119.1(17) . .
C59 C45 C61 127.8(19) . .
C42 C46 C28 117.1(16) . .
C26 C47 C43 118.2(16) . .
C11 C48 C44 118.8(16) . .
C55 C49 C24 119.4(18) . .
C27 C50 C40 118.2(16) . .
C33 C51 C31 119.9(16) . .
C54 C53 C30 124.1(18) . .
C53 C54 C38 114.9(18) . .
C29 C55 C49 117.6(17) . .
N12 C56 C61 123.0(17) . .
C45 C59 C35 114.6(18) . .
C45 C61 C56 111.8(18) . .
C1 N1 Ni2 117.0(10) . .
C7 N1 Ni2 128.3(11) . .
C7 N1 C1 114.6(13) . .
C2 N2 Ni1 128.0(10) . .
C2 N2 C13 118.1(12) . .
C13 N2 Ni1 112.9(9) . .
C3 N3 Ni1 114.8(9) . .
C36 N3 Ni1 126.7(10) . .
C36 N3 C3 118.5(12) . .
C5 N4 Ni1 115.9(9) . .
C5 N4 C21 117.0(12) . .
C21 N4 Ni1 126.6(9) . .
C8 N5 Ni1 125.7(9) . .
C15 N5 Ni1 114.2(9) . .
C15 N5 C8 117.5(12) . .
C12 N6 Ni1 113.8(9) . .
C12 N6 C31 120.5(12) . .
C31 N6 Ni1 125.6(10) . .
C16 N7 Ni3 116.1(10) . .
C16 N7 C38 117.4(13) . .
C38 N7 Ni3 126.4(11) . .
C6 N8 Ni3 127.3(10) . .
C37 N8 Ni3 114.5(10) . .
C37 N8 C6 117.9(13) . .
C32 N9 Ni3 125.8(5) . .
C32 N9 C39 120.0 . .
C39 N9 Ni3 113.9(5) . .
N9 C32 C57 120.0 . .
C63 C57 C32 120.0 . .
C57 C63 C64 120.0 . .
C63 C64 C39 120.0 . .
N9 C39 C37 114.2(9) . .
C64 C39 C37 125.3(9) . .
C64 C39 N9 120.0 . .
C19 N10 Ni1 114.8(10) . .
C27 N10 Ni1 123.8(11) . .
C27 N10 C19 120.1(13) . .
C22 N11 Ni2 126.1(11) . .
C22 N11 C24 118.1(13) . .
C24 N11 Ni2 115.5(10) . .
C35 N12 Ni3 114.6(11) . .
C35 N12 C56 119.5(15) . .
C56 N12 Ni3 125.9(11) . .
C52 N13 Ni2 114.8(6) . .
C52 N13 C60 120.0 . .
C60 N13 Ni2 125.2(6) . .
N13 C52 C24 115.1(10) . .
C58 C52 C24 124.6(10) . .
C58 C52 N13 120.0 . .
C65 C58 C52 120.0 . .
C58 C65 C62 120.0 . .
C60 C62 C65 120.0 . .
C62 C60 N13 120.0 . .

loop_
_geom_bond_atom_site_label_1
_geom_bond_atom_site_label_2
_geom_bond_distance
_geom_bond_site_symmetry_2
W1 O5 1.888(8) .
W1 O8 1.893(8) .
W1 O13 1.912(8) .
W1 O15 1.934(9) .
W1 O32 2.393(8) .
W1 O34 1.719(9) .
W2 O12 1.936(9) .
W2 O13 1.928(8) .
W2 O22 1.692(9) .
W2 O25 1.885(9) .
W2 O30 1.899(8) .
W2 O32 2.355(8) .
W3 O9 2.377(8) .
W3 O16 1.889(9) .
W3 O25 1.914(8) .
W3 O28 1.723(9) .
W3 O33 1.930(9) .
W3 O40 1.899(9) .
W4 O6 1.908(8) .
W4 O8 1.918(8) .
W4 O12 1.900(8) .
W4 O29 1.907(9) .
W4 O32 2.356(8) .
W4 O36 1.718(9) .
W5 O2 1.720(9) .
W5 O9 2.349(8) .
W5 O10 1.971(8) .
W5 O15 1.856(9) .
W5 O19 1.893(9) .
W5 O33 1.916(9) .
W6 O1 2.370(8) .
W6 O3 1.698(9) .
W6 O16 1.916(9) .
W6 O20 1.876(9) .
W6 O30 1.887(9) .
W6 O37 1.897(9) .
W7 O6 1.880(8) .
W7 O7 1.922(9) .
W7 O14 1.893(9) .
W7 O18 1.713(9) .
W7 O26 1.939(9) .
W7 O39 2.386(8) .
W8 O4 1.905(9) .
W8 O9 2.311(8) .
W8 O10 1.885(8) .
W8 O17 1.726(9) .
W8 O21 1.883(9) .
W8 O40 1.928(9) .
W9 O1 2.327(8) .
W9 O4 1.885(9) .
W9 O23 1.936(9) .
W9 O24 1.693(9) .
W9 O31 1.902(9) .
W9 O37 1.934(9) .
W10 O5 1.896(8) .
W10 O7 1.922(9) .
W10 O11 1.916(9) .
W10 O19 1.899(9) .
W10 O27 1.681(9) .
W10 O39 2.336(8) .
W11 O1 2.388(8) .
W11 O14 1.894(9) .
W11 O20 1.917(9) .
W11 O23 1.915(9) .
W11 O29 1.898(9) .
W11 O35 1.695(9) .
W12 O11 1.901(9) .
W12 O21 1.918(9) .
W12 O26 1.907(9) .
W12 O31 1.879(9) .
W12 O39 2.359(8) .
W12 O41 1.704(9) .
B1 O1 1.533(16) .
B1 O9 1.550(15) .
B1 O32 1.510(15) .
B1 O39 1.516(16) .
Ni1 N2 2.102(11) .
Ni1 N3 2.081(11) .
Ni1 N4 2.094(11) .
Ni1 N5 2.073(11) .
Ni1 N6 2.113(11) .
Ni1 N10 2.076(12) .
Ni2 N1 2.054(12) 2
Ni2 N1 2.054(12) .
Ni2 N11 2.104(12) 2
Ni2 N11 2.104(12) .
Ni2 N13 2.130(8) 2
Ni2 N13 2.130(8) .
Ni3 O17 2.079(9) .
Ni3 O38 2.128(10) .
Ni3 N7 2.037(12) .
Ni3 N8 2.070(12) .
Ni3 N9 2.044(7) .
Ni3 N12 2.071(12) .
C1 C1 1.53(3) 2
C1 C43 1.34(2) .
C1 N1 1.355(18) .
C2 C4 1.381(19) .
C2 N2 1.316(17) .
C3 C13 1.473(19) .
C3 C42 1.38(2) .
C3 N3 1.363(17) .
C4 C10 1.36(2) .
C5 C15 1.519(19) .
C5 C18 1.381(19) .
C5 N4 1.312(17) .
C6 C11 1.359(19) .
C6 N8 1.335(18) .
C7 C26 1.33(2) .
C7 N1 1.347(19) .
C8 C14 1.35(2) .
C8 N5 1.365(17) .
C9 C19 1.39(2) .
C9 C40 1.36(2) .
C10 C25 1.38(2) .
C11 C48 1.35(2) .
C12 C19 1.45(2) .
C12 C41 1.39(2) .
C12 N6 1.346(18) .
C13 C25 1.386(19) .
C13 N2 1.362(17) .
C14 C17 1.37(2) .
C15 C23 1.395(19) .
C15 N5 1.343(17) .
C16 C30 1.42(2) .
C16 C35 1.50(2) .
C16 N7 1.342(18) .
C17 C23 1.365(19) .
C18 C20 1.37(2) .
C19 N10 1.361(18) .
C20 C34 1.407(19) .
C21 C34 1.386(19) .
C21 N4 1.356(17) .
C22 C29 1.37(2) .
C22 N11 1.338(19) .
C24 C49 1.39(2) .
C24 N11 1.37(2) .
C24 C52 1.429(19) .
C26 C47 1.33(2) .
C27 C50 1.39(2) .
C27 N10 1.326(19) .
C28 C36 1.39(2) .
C28 C46 1.41(2) .
C29 C55 1.36(2) .
C30 C53 1.37(2) .
C31 C51 1.38(2) .
C31 N6 1.346(18) .
C33 C41 1.38(2) .
C33 C51 1.35(2) .
C35 C59 1.40(2) .
C35 N12 1.291(19) .
C36 N3 1.340(18) .
C37 C44 1.39(2) .
C37 N8 1.332(19) .
C37 C39 1.458(17) .
C38 C54 1.37(2) .
C38 N7 1.358(19) .
C40 C50 1.40(2) .
C42 C46 1.39(2) .
C43 C47 1.42(2) .
C44 C48 1.37(2) .
C45 C59 1.33(2) .
C45 C61 1.37(3) .
C49 C55 1.39(2) .
C53 C54 1.35(2) .
C56 C61 1.42(2) .
C56 N12 1.34(2) .
N9 C32 1.3900 .
N9 C39 1.3900 .
C32 C57 1.3900 .
C57 C63 1.3900 .
C63 C64 1.3900 .
C64 C39 1.3900 .
N13 C52 1.3900 .
N13 C60 1.3900 .
C52 C58 1.3900 .
C58 C65 1.3900 .
C65 C62 1.3900 .
C62 C60 1.3900 .

loop_
_smtbx_masks_void_nr
_smtbx_masks_void_average_x
_smtbx_masks_void_average_y
_smtbx_masks_void_average_z
_smtbx_masks_void_volume
_smtbx_masks_void_count_electrons
1 0.000 0.000 0.000 22.7 13.7
2 0.000 -0.095 0.250 107.4 29.5
3 0.000 0.000 0.500 22.7 13.7
4 0.000 0.095 0.750 107.4 29.5
5 0.147 0.205 0.300 19.6 2.4
6 0.147 0.795 0.800 19.6 2.6
7 0.146 0.165 0.814 17.1 0.0
8 0.146 0.835 0.314 17.1 0.0
9 0.250 0.250 0.000 39.3 11.2
10 0.250 0.750 0.500 39.3 11.2
11 0.353 0.295 0.700 19.6 3.5
12 0.353 0.705 0.200 19.6 3.4
13 0.354 0.335 0.186 17.1 0.0
14 0.354 0.665 0.686 17.1 0.0
15 0.500 0.405 0.250 107.4 29.5
16 0.500 0.595 0.750 107.4 29.5
17 0.500 0.500 0.500 22.7 13.7
18 0.500 0.500 0.000 22.7 13.7
19 0.647 0.295 0.800 19.6 2.6
20 0.647 0.705 0.300 19.6 2.4
21 0.646 0.335 0.314 17.1 0.0
22 0.646 0.665 0.814 17.1 0.0
23 0.750 0.250 0.500 39.3 11.2
24 0.750 0.750 0.000 39.3 11.2
25 0.853 0.205 0.200 19.6 3.4
26 0.853 0.795 0.700 19.6 3.5
27 0.854 0.165 0.686 17.1 0.0
28 0.854 0.835 0.186 17.1 0.0
